data_7048602
loop_
_publ_author_name
'Vacher, Antoine'
'Amar, Anissa'
'Camerel, Franck'
'Molard, Yann'
'Latouche, Camille'
'Roisnel, Thierry'
'Dorcet, Vincent'
'Boucekkine, Abdou'
'Akdas-Kili\,c, Huriye'
'Achard, Mathieu'

_publ_section_title
;
 Modulation of emission properties of phosphine-sulfonate ligand
 containing copper complexes: playing with solvato-, thermo-, and
 mechanochromism.
;
_journal_issue 6
_journal_name_full 'Dalton transactions (Cambridge, England : 2003)'
_journal_page_first 2128
_journal_page_last 2134
_journal_paper_doi 10.1039/c8dt04502j
_journal_volume 48
_journal_year 2019
_chemical_compound_source 'synthesis as described'
_chemical_formula_moiety 'C20 H20 Cu I2 K2 O5 P S'
_chemical_formula_sum 'C20 H20 Cu I2 K2 O5 P S'
_chemical_formula_weight 798.93
_space_group_crystal_system triclinic
_space_group_IT_number 2
_space_group_name_Hall '-P 1'
_space_group_name_H-M_alt 'P -1'
_symmetry_space_group_name_Hall '-P 1'
_symmetry_space_group_name_H-M 'P -1'
_atom_sites_solution_hydrogens geom
_audit_update_record
;
2017-02-17 deposited with the CCDC.
2019-01-11 downloaded from the CCDC.
;
_cell_angle_alpha 91.625(3)
_cell_angle_beta 97.465(3)
_cell_angle_gamma 95.545(3)
_cell_formula_units_Z 2
_cell_length_a 8.8160(8)
_cell_length_b 10.9385(9)
_cell_length_c 14.2052(13)
_cell_measurement_reflns_used 9451
_cell_measurement_temperature 150(2)
_cell_measurement_theta_max 27.50
_cell_measurement_theta_min 2.41
_cell_measurement_wavelength 0.71073
_cell_volume 1350.7(2)
_computing_cell_refinement 'APEX3 (Bruker, 2015); SAINT (Bruker, 2014)'
_computing_data_collection 'SAINT (Bruker, 2014)'
_computing_data_reduction 'SAINT (Bruker, 2014)'
_computing_molecular_graphics 'SXGRAPH (Farrugia, 1999), Mercury (CSD, 2014)'
_computing_publication_material 'CRYSCALC (T. Roisnel, local program, 2016)'
_computing_structure_refinement 'SHELXL-2016/6 (Sheldrick, 2016)'
_computing_structure_solution 'SHELXT (Sheldrick, 2015)'
_diffrn_ambient_temperature 150(2)
_diffrn_detector '(CMOS) PHOTON 100'
_diffrn_measured_fraction_theta_full 0.997
_diffrn_measured_fraction_theta_max 0.998
_diffrn_measurement_device_type 'D8 VENTURE Bruker AXS'
_diffrn_measurement_method 'rotation images'
_diffrn_radiation_monochromator 'multilayer monochromator'
_diffrn_radiation_probe x-ray
_diffrn_radiation_source 'Incoatec microfocus sealed tube'
_diffrn_radiation_type MoK\a
_diffrn_radiation_wavelength 0.71073
_diffrn_reflns_av_R_equivalents 0.0969
_diffrn_reflns_av_unetI/netI 0.0948
_diffrn_reflns_limit_h_max 11
_diffrn_reflns_limit_h_min -11
_diffrn_reflns_limit_k_max 14
_diffrn_reflns_limit_k_min -14
_diffrn_reflns_limit_l_max 18
_diffrn_reflns_limit_l_min -18
_diffrn_reflns_number 21560
_diffrn_reflns_theta_full 25.242
_diffrn_reflns_theta_max 27.484
_diffrn_reflns_theta_min 2.913
_exptl_absorpt_coefficient_mu 3.567
_exptl_absorpt_correction_T_max 0.410
_exptl_absorpt_correction_T_min 0.153
_exptl_absorpt_correction_type multi-scan
_exptl_absorpt_process_details
;
  [Sheldrick, G.M. (2014). SADABS Bruker AXS Inc., Madison, Wisconsin, USA]
;
_exptl_crystal_colour colourless
_exptl_crystal_density_diffrn 1.964
_exptl_crystal_description prism
_exptl_crystal_F_000 768
_exptl_crystal_size_max 0.600
_exptl_crystal_size_mid 0.330
_exptl_crystal_size_min 0.250
_refine_diff_density_max 2.688
_refine_diff_density_min -2.488
_refine_diff_density_rms 0.278
_refine_ls_extinction_method none
_refine_ls_goodness_of_fit_ref 1.057
_refine_ls_hydrogen_treatment constr
_refine_ls_matrix_type full
_refine_ls_number_parameters 261
_refine_ls_number_reflns 6186
_refine_ls_number_restraints 0
_refine_ls_restrained_S_all 1.057
_refine_ls_R_factor_all 0.0762
_refine_ls_R_factor_gt 0.0584
_refine_ls_shift/su_max 0.024
_refine_ls_shift/su_mean 0.002
_refine_ls_structure_factor_coef Fsqd
_refine_ls_weighting_details 'w=1/[\s^2^(Fo^2^)+(0.0864P)^2^] where P=(Fo^2^+2Fc^2^)/3'
_refine_ls_weighting_scheme calc
_refine_ls_wR_factor_gt 0.1497
_refine_ls_wR_factor_ref 0.1622
_reflns_number_gt 4930
_reflns_number_total 6186
_reflns_threshold_expression >2sigma(I)
_cod_data_source_file c8dt04502j2.cif
_cod_data_source_block MACUKI
_cod_depositor_comments 'Adding full bibliography for 7048602--7048607.cif.'
_cod_database_code 7048602

loop_
_space_group_symop_operation_xyz
'x, y, z'
'-x, -y, -z'

loop_
_atom_site_label
_atom_site_type_symbol
_atom_site_fract_x
_atom_site_fract_y
_atom_site_fract_z
_atom_site_U_iso_or_equiv
_atom_site_adp_type
_atom_site_occupancy
_atom_site_site_symmetry_order
_atom_site_calc_flag
_atom_site_refinement_flags_posn
_atom_site_refinement_flags_adp
Cu1 Cu 0.83208(9) 0.79160(6) 0.32088(5) 0.01560(19) Uani 1 1 d . .
I1 I 0.96715(5) 0.68853(4) 0.46804(3) 0.01885(14) Uani 1 1 d . .
I2 I 0.96445(5) 1.00884(3) 0.30482(3) 0.02102(14) Uani 1 1 d . .
P1 P 0.69817(18) 0.68455(14) 0.19748(11) 0.0139(3) Uani 1 1 d . .
K1 K 0.67435(17) 0.42630(13) 0.45233(11) 0.0253(3) Uani 1 1 d . .
K2 K 0.26247(16) 0.96427(12) 0.50507(10) 0.0203(3) Uani 1 1 d . .
S1 S 0.48564(17) 0.73321(13) 0.37232(10) 0.0136(3) Uani 1 1 d . .
O1 O 0.6146(5) 0.8286(4) 0.3866(3) 0.0181(9) Uani 1 1 d . .
O2 O 0.5318(5) 0.6108(4) 0.3869(3) 0.0209(10) Uani 1 1 d . .
O3 O 0.3644(5) 0.7610(4) 0.4282(3) 0.0221(10) Uani 1 1 d . .
O4 O 0.3536(6) 0.3359(5) 0.4061(3) 0.0287(11) Uani 1 1 d . .
O5 O 0.5322(7) 0.9019(5) 0.6113(4) 0.0357(13) Uani 1 1 d . .
C1 C 0.7613(7) 0.7179(6) 0.0828(4) 0.0159(12) Uani 1 1 d . .
C2 C 0.7800(8) 0.8421(6) 0.0586(5) 0.0229(14) Uani 1 1 d . .
H2 H 0.754069 0.904207 0.100016 0.027 Uiso 1 1 calc R U
C3 C 0.8360(8) 0.8747(7) -0.0252(5) 0.0314(17) Uani 1 1 d . .
H3 H 0.843913 0.958160 -0.042413 0.038 Uiso 1 1 calc R U
C4 C 0.8801(9) 0.7846(8) -0.0835(5) 0.0343(18) Uani 1 1 d . .
H4 H 0.921170 0.806706 -0.139969 0.041 Uiso 1 1 calc R U
C5 C 0.8646(9) 0.6626(8) -0.0600(5) 0.0326(17) Uani 1 1 d . .
H5 H 0.896336 0.601675 -0.100095 0.039 Uiso 1 1 calc R U
C6 C 0.8033(8) 0.6282(7) 0.0215(4) 0.0250(15) Uani 1 1 d . .
H6 H 0.789777 0.543843 0.035844 0.030 Uiso 1 1 calc R U
C7 C 0.4928(8) 0.7125(6) 0.1761(5) 0.0226(6) Uani 1 1 d . .
C8 C 0.4197(8) 0.7132(6) 0.0838(5) 0.0226(6) Uani 1 1 d . .
H8 H 0.475891 0.699737 0.032448 0.027 Uiso 1 1 calc R U
C9 C 0.2656(7) 0.7332(6) 0.0650(5) 0.0226(6) Uani 1 1 d . .
H9 H 0.217918 0.732266 0.000998 0.027 Uiso 1 1 calc R U
C10 C 0.1815(8) 0.7542(6) 0.1375(5) 0.0226(6) Uani 1 1 d . .
H10 H 0.076706 0.769410 0.124321 0.027 Uiso 1 1 calc R U
C11 C 0.2526(8) 0.7528(6) 0.2307(5) 0.0226(6) Uani 1 1 d . .
H11 H 0.194794 0.764829 0.281568 0.027 Uiso 1 1 calc R U
C12 C 0.4070(8) 0.7340(6) 0.2507(5) 0.0226(6) Uani 1 1 d . .
C13 C 0.6906(7) 0.5175(5) 0.1998(4) 0.0149(12) Uani 1 1 d . .
C14 C 0.5636(8) 0.4389(6) 0.1595(5) 0.0203(13) Uani 1 1 d . .
H14 H 0.474698 0.472086 0.129646 0.024 Uiso 1 1 calc R U
C15 C 0.5661(8) 0.3121(6) 0.1628(5) 0.0251(15) Uani 1 1 d . .
H15 H 0.479086 0.259009 0.135231 0.030 Uiso 1 1 calc R U
C16 C 0.6942(8) 0.2637(6) 0.2058(5) 0.0268(15) Uani 1 1 d . .
H16 H 0.695615 0.177025 0.207653 0.032 Uiso 1 1 calc R U
C17 C 0.8224(8) 0.3409(6) 0.2470(5) 0.0243(14) Uani 1 1 d . .
H17 H 0.910147 0.306853 0.277475 0.029 Uiso 1 1 calc R U
C18 C 0.8216(7) 0.4666(6) 0.2433(4) 0.0192(13) Uani 1 1 d . .
H18 H 0.909651 0.519112 0.270099 0.023 Uiso 1 1 calc R U
C19 C 0.2616(9) 0.3714(8) 0.3232(5) 0.0332(17) Uani 1 1 d . .
H19A H 0.202429 0.438196 0.340198 0.050 Uiso 1 1 calc R U
H19B H 0.190877 0.300890 0.295974 0.050 Uiso 1 1 calc R U
H19C H 0.328228 0.399566 0.276359 0.050 Uiso 1 1 calc R U
C20 C 0.5811(10) 0.9445(7) 0.7078(6) 0.0365(18) Uani 1 1 d . .
H20A H 0.506140 0.996313 0.728724 0.055 Uiso 1 1 calc R U
H20B H 0.681769 0.992489 0.712164 0.055 Uiso 1 1 calc R U
H20C H 0.588894 0.873882 0.748422 0.055 Uiso 1 1 calc R U

loop_
_atom_site_aniso_label
_atom_site_aniso_U_11
_atom_site_aniso_U_22
_atom_site_aniso_U_33
_atom_site_aniso_U_23
_atom_site_aniso_U_13
_atom_site_aniso_U_12
Cu1 0.0146(4) 0.0167(4) 0.0151(4) 0.0006(3) 0.0003(3) 0.0018(3)
I1 0.0134(2) 0.0235(2) 0.0193(2) 0.00728(16) -0.00088(16) 0.00255(16)
I2 0.0225(3) 0.0162(2) 0.0246(2) 0.00514(17) 0.00410(18) 0.00076(17)
P1 0.0110(7) 0.0182(7) 0.0125(7) 0.0010(6) 0.0001(6) 0.0033(6)
K1 0.0161(7) 0.0246(7) 0.0369(9) 0.0131(6) 0.0041(6) 0.0068(6)
K2 0.0191(7) 0.0202(6) 0.0218(7) -0.0010(5) 0.0031(6) 0.0023(5)
S1 0.0118(7) 0.0151(7) 0.0147(7) 0.0018(5) 0.0026(6) 0.0031(5)
O1 0.016(2) 0.020(2) 0.018(2) -0.0009(18) 0.0010(18) 0.0011(18)
O2 0.027(3) 0.014(2) 0.022(2) 0.0064(18) 0.001(2) 0.0059(19)
O3 0.017(2) 0.027(2) 0.024(2) -0.0007(19) 0.009(2) 0.0070(19)
O4 0.025(3) 0.035(3) 0.025(3) 0.004(2) 0.000(2) 0.000(2)
O5 0.041(3) 0.037(3) 0.030(3) 0.000(2) 0.001(2) 0.013(3)
C1 0.010(3) 0.024(3) 0.014(3) 0.006(2) -0.001(2) 0.004(2)
C2 0.020(3) 0.032(4) 0.017(3) 0.006(3) -0.001(3) 0.004(3)
C3 0.024(4) 0.043(4) 0.022(3) 0.015(3) -0.010(3) -0.014(3)
C4 0.031(4) 0.054(5) 0.014(3) 0.007(3) -0.001(3) -0.012(4)
C5 0.026(4) 0.055(5) 0.016(3) -0.007(3) 0.004(3) 0.004(4)
C6 0.031(4) 0.033(4) 0.011(3) 0.001(3) 0.003(3) 0.004(3)
C7 0.0150(14) 0.0308(14) 0.0218(14) -0.0006(12) -0.0009(11) 0.0061(11)
C8 0.0150(14) 0.0308(14) 0.0218(14) -0.0006(12) -0.0009(11) 0.0061(11)
C9 0.0150(14) 0.0308(14) 0.0218(14) -0.0006(12) -0.0009(11) 0.0061(11)
C10 0.0150(14) 0.0308(14) 0.0218(14) -0.0006(12) -0.0009(11) 0.0061(11)
C11 0.0150(14) 0.0308(14) 0.0218(14) -0.0006(12) -0.0009(11) 0.0061(11)
C12 0.0150(14) 0.0308(14) 0.0218(14) -0.0006(12) -0.0009(11) 0.0061(11)
C13 0.018(3) 0.016(3) 0.012(3) 0.002(2) 0.005(2) 0.006(2)
C14 0.017(3) 0.021(3) 0.022(3) 0.001(3) 0.003(3) 0.001(3)
C15 0.021(4) 0.020(3) 0.032(4) 0.002(3) 0.000(3) -0.005(3)
C16 0.027(4) 0.021(3) 0.032(4) 0.000(3) 0.003(3) 0.004(3)
C17 0.022(4) 0.028(3) 0.023(3) 0.005(3) 0.000(3) 0.006(3)
C18 0.010(3) 0.028(3) 0.019(3) -0.003(3) -0.001(2) 0.002(3)
C19 0.022(4) 0.053(5) 0.023(4) 0.006(3) -0.002(3) 0.004(3)
C20 0.035(5) 0.030(4) 0.045(5) 0.007(3) 0.005(4) 0.007(3)

loop_
_atom_type_symbol
_atom_type_description
_atom_type_scat_dispersion_real
_atom_type_scat_dispersion_imag
_atom_type_scat_source
C C 0.0033 0.0016 'International Tables Vol C Tables 4.2.6.8 and 6.1.1.4'
H H 0.0000 0.0000 'International Tables Vol C Tables 4.2.6.8 and 6.1.1.4'
Cu Cu 0.3201 1.2651 'International Tables Vol C Tables 4.2.6.8 and 6.1.1.4'
O O 0.0106 0.0060 'International Tables Vol C Tables 4.2.6.8 and 6.1.1.4'
S S 0.1246 0.1234 'International Tables Vol C Tables 4.2.6.8 and 6.1.1.4'
I I -0.4742 1.8119 'International Tables Vol C Tables 4.2.6.8 and 6.1.1.4'
K K 0.2009 0.2494 'International Tables Vol C Tables 4.2.6.8 and 6.1.1.4'
P P 0.1023 0.0942 'International Tables Vol C Tables 4.2.6.8 and 6.1.1.4'

loop_
_geom_angle_atom_site_label_1
_geom_angle_atom_site_label_2
_geom_angle_atom_site_label_3
_geom_angle
_geom_angle_site_symmetry_1
_geom_angle_site_symmetry_3
P1 Cu1 O1 92.92(11) . .
P1 Cu1 I2 121.90(5) . .
O1 Cu1 I2 103.19(11) . .
P1 Cu1 I1 122.86(5) . .
O1 Cu1 I1 96.30(11) . .
I2 Cu1 I1 110.42(3) . .
P1 Cu1 K2 133.92(5) . 2_676
O1 Cu1 K2 45.69(10) . 2_676
I2 Cu1 K2 64.97(3) . 2_676
I1 Cu1 K2 86.93(3) . 2_676
Cu1 I1 K1 139.72(3) . 2_766
Cu1 I1 K1 93.86(3) . .
K1 I1 K1 106.44(3) 2_766 .
Cu1 I1 K2 88.75(3) . 1_655
K1 I1 K2 73.81(3) 2_766 1_655
K1 I1 K2 175.22(3) . 1_655
Cu1 I2 K2 74.45(3) . 2_676
Cu1 I2 K2 90.98(3) . 1_655
K2 I2 K2 81.55(4) 2_676 1_655
C1 P1 C13 103.2(3) . .
C1 P1 C7 101.9(3) . .
C13 P1 C7 103.3(3) . .
C1 P1 Cu1 115.1(2) . .
C13 P1 Cu1 117.2(2) . .
C7 P1 Cu1 114.2(2) . .
O2 K1 O3 139.26(15) . 2_666
O2 K1 O4 73.33(15) . .
O3 K1 O4 76.10(15) 2_666 .
O2 K1 O2 92.41(13) . 2_666
O3 K1 O2 48.50(12) 2_666 2_666
O4 K1 O2 59.97(13) . 2_666
O2 K1 O4 59.91(13) . 2_666
O3 K1 O4 100.70(13) 2_666 2_666
O4 K1 O4 100.22(12) . 2_666
O2 K1 O4 61.80(12) 2_666 2_666
O2 K1 C18 79.17(15) . .
O3 K1 C18 136.36(15) 2_666 .
O4 K1 C18 107.51(15) . .
O2 K1 C18 166.82(15) 2_666 .
O4 K1 C18 120.48(15) 2_666 .
O2 K1 S1 116.03(11) . 2_666
O3 K1 S1 23.82(9) 2_666 2_666
O4 K1 S1 64.46(11) . 2_666
O2 K1 S1 24.82(8) 2_666 2_666
O4 K1 S1 82.44(10) 2_666 2_666
C18 K1 S1 157.08(12) . 2_666
O2 K1 C17 98.58(16) . .
O3 K1 C17 113.58(15) 2_666 .
O4 K1 C17 101.70(16) . .
O2 K1 C17 154.89(15) 2_666 .
O4 K1 C17 142.76(15) 2_666 .
C18 K1 C17 23.01(15) . .
S1 K1 C17 134.38(12) 2_666 .
O2 K1 I1 147.46(12) . 2_766
O3 K1 I1 69.04(10) 2_666 2_766
O4 K1 I1 138.96(11) . 2_766
O2 K1 I1 107.40(9) 2_666 2_766
O4 K1 I1 106.79(10) 2_666 2_766
C18 K1 I1 84.73(11) . 2_766
S1 K1 I1 88.88(4) 2_666 2_766
C17 K1 I1 74.28(12) . 2_766
O2 K1 I1 74.21(11) . .
O3 K1 I1 130.55(11) 2_666 .
O4 K1 I1 147.47(11) . .
O2 K1 I1 119.76(9) 2_666 .
O4 K1 I1 60.87(9) 2_666 .
C18 K1 I1 67.95(11) . .
S1 K1 I1 130.89(5) 2_666 .
C17 K1 I1 85.07(12) . .
I1 K1 I1 73.56(3) 2_766 .
O2 K1 K1 51.43(10) . 2_666
O3 K1 K1 88.80(10) 2_666 2_666
O4 K1 K1 54.56(10) . 2_666
O2 K1 K1 40.99(8) 2_666 2_666
O4 K1 K1 45.67(9) 2_666 2_666
C18 K1 K1 129.68(12) . 2_666
S1 K1 K1 65.03(5) 2_666 2_666
C17 K1 K1 143.75(13) . 2_666
I1 K1 K1 141.94(7) 2_766 2_666
I1 K1 K1 102.11(5) . 2_666
O2 K1 K2 155.75(11) . 2_666
O3 K1 K2 36.04(9) 2_666 2_666
O4 K1 K2 83.93(11) . 2_666
O2 K1 K2 83.15(8) 2_666 2_666
O4 K1 K2 134.68(10) 2_666 2_666
C18 K1 K2 100.33(11) . 2_666
S1 K1 K2 58.53(4) 2_666 2_666
C17 K1 K2 77.56(12) . 2_666
I1 K1 K2 55.11(3) 2_766 2_666
I1 K1 K2 128.46(4) . 2_666
K1 K1 K2 120.35(6) 2_666 2_666
O3 K2 O1 137.85(14) . 2_676
O3 K2 O5 68.40(14) . .
O1 K2 O5 73.79(14) 2_676 .
O3 K2 O5 84.05(14) . 2_676
O1 K2 O5 74.87(14) 2_676 2_676
O5 K2 O5 85.40(17) . 2_676
O3 K2 I2 129.88(11) . 2_676
O1 K2 I2 72.95(9) 2_676 2_676
O5 K2 I2 98.51(12) . 2_676
O5 K2 I2 144.97(10) 2_676 2_676
O3 K2 I2 96.57(11) . 1_455
O1 K2 I2 116.36(10) 2_676 1_455
O5 K2 I2 162.28(11) . 1_455
O5 K2 I2 83.66(11) 2_676 1_455
I2 K2 I2 98.45(4) 2_676 1_455
O3 K2 I1 65.82(10) . 1_455
O1 K2 I1 148.33(10) 2_676 1_455
O5 K2 I1 110.05(12) . 1_455
O5 K2 I1 135.94(11) 2_676 1_455
I2 K2 I1 75.40(3) 2_676 1_455
I2 K2 I1 69.60(3) 1_455 1_455
O3 K2 Cu1 163.33(11) . 2_676
O1 K2 Cu1 36.82(9) 2_676 2_676
O5 K2 Cu1 97.59(11) . 2_676
O5 K2 Cu1 104.41(10) 2_676 2_676
I2 K2 Cu1 40.578(19) 2_676 2_676
I2 K2 Cu1 98.61(4) 1_455 2_676
I1 K2 Cu1 113.50(4) 1_455 2_676
O3 K2 K2 71.52(10) . 2_676
O1 K2 K2 68.46(10) 2_676 2_676
O5 K2 K2 43.86(12) . 2_676
O5 K2 K2 41.54(11) 2_676 2_676
I2 K2 K2 131.89(5) 2_676 2_676
I2 K2 K2 123.85(5) 1_455 2_676
I1 K2 K2 136.69(5) 1_455 2_676
Cu1 K2 K2 105.12(5) 2_676 2_676
O3 K2 K1 35.92(10) . 2_666
O1 K2 K1 130.43(11) 2_676 2_666
O5 K2 K1 60.56(11) . 2_666
O5 K2 K1 116.85(11) 2_676 2_666
I2 K2 K1 94.70(4) 2_676 2_666
I2 K2 K1 112.85(4) 1_455 2_666
I1 K2 K1 51.08(3) 1_455 2_666
Cu1 K2 K1 129.64(4) 2_676 2_666
K2 K2 K1 89.25(5) 2_676 2_666
O3 K2 K2 124.93(11) . 2_576
O1 K2 K2 97.10(10) 2_676 2_576
O5 K2 K2 148.36(13) . 2_576
O5 K2 K2 122.14(12) 2_676 2_576
I2 K2 K2 50.18(3) 2_676 2_576
I2 K2 K2 48.27(3) 1_455 2_576
I1 K2 K2 62.56(3) 1_455 2_576
Cu1 K2 K2 62.82(3) 2_676 2_576
K2 K2 K2 159.43(7) 2_676 2_576
K1 K2 K2 111.30(5) 2_666 2_576
O2 S1 O1 113.1(3) . .
O2 S1 O3 112.6(3) . .
O1 S1 O3 111.4(3) . .
O2 S1 C12 105.7(3) . .
O1 S1 C12 106.5(3) . .
O3 S1 C12 107.1(3) . .
O2 S1 K1 64.25(19) . 2_666
O1 S1 K1 126.31(18) . 2_666
O3 S1 K1 48.75(19) . 2_666
C12 S1 K1 126.3(2) . 2_666
S1 O1 Cu1 117.2(2) . .
S1 O1 K2 143.9(2) . 2_676
Cu1 O1 K2 97.49(15) . 2_676
S1 O2 K1 162.7(3) . .
S1 O2 K1 90.9(2) . 2_666
K1 O2 K1 87.59(13) . 2_666
S1 O3 K1 107.4(2) . 2_666
S1 O3 K2 137.6(3) . .
K1 O3 K2 108.04(15) 2_666 .
C19 O4 K1 122.0(4) . .
C19 O4 K1 98.7(4) . 2_666
K1 O4 K1 79.78(12) . 2_666
C20 O5 K2 123.2(4) . .
C20 O5 K2 106.8(4) . 2_676
K2 O5 K2 94.60(16) . 2_676
C6 C1 C2 118.6(6) . .
C6 C1 P1 123.5(5) . .
C2 C1 P1 117.7(5) . .
C3 C2 C1 120.8(6) . .
C3 C2 H2 119.6 . .
C1 C2 H2 119.6 . .
C4 C3 C2 119.5(7) . .
C4 C3 H3 120.3 . .
C2 C3 H3 120.3 . .
C5 C4 C3 120.4(7) . .
C5 C4 H4 119.8 . .
C3 C4 H4 119.8 . .
C4 C5 C6 120.7(7) . .
C4 C5 H5 119.6 . .
C6 C5 H5 119.6 . .
C5 C6 C1 120.0(7) . .
C5 C6 H6 120.0 . .
C1 C6 H6 120.0 . .
C8 C7 C12 118.1(6) . .
C8 C7 P1 119.5(5) . .
C12 C7 P1 122.4(5) . .
C7 C8 C9 121.2(6) . .
C7 C8 H8 119.4 . .
C9 C8 H8 119.4 . .
C10 C9 C8 120.9(6) . .
C10 C9 H9 119.6 . .
C8 C9 H9 119.6 . .
C9 C10 C11 118.7(6) . .
C9 C10 H10 120.7 . .
C11 C10 H10 120.7 . .
C10 C11 C12 121.1(6) . .
C10 C11 H11 119.5 . .
C12 C11 H11 119.5 . .
C11 C12 C7 120.0(6) . .
C11 C12 S1 117.2(5) . .
C7 C12 S1 122.7(5) . .
C14 C13 C18 119.0(6) . .
C14 C13 P1 123.3(5) . .
C18 C13 P1 117.7(5) . .
C15 C14 C13 120.3(6) . .
C15 C14 H14 119.8 . .
C13 C14 H14 119.8 . .
C16 C15 C14 120.1(6) . .
C16 C15 H15 120.0 . .
C14 C15 H15 120.0 . .
C15 C16 C17 120.4(6) . .
C15 C16 H16 119.8 . .
C17 C16 H16 119.8 . .
C18 C17 C16 119.9(6) . .
C18 C17 K1 75.6(4) . .
C16 C17 K1 97.2(4) . .
C18 C17 H17 120.0 . .
C16 C17 H17 120.0 . .
K1 C17 H17 97.1 . .
C17 C18 C13 120.2(6) . .
C17 C18 K1 81.4(4) . .
C13 C18 K1 93.2(4) . .
C17 C18 H18 119.9 . .
C13 C18 H18 119.9 . .
K1 C18 H18 95.3 . .
O4 C19 H19A 109.5 . .
O4 C19 H19B 109.5 . .
H19A C19 H19B 109.5 . .
O4 C19 H19C 109.5 . .
H19A C19 H19C 109.5 . .
H19B C19 H19C 109.5 . .
O5 C20 H20A 109.5 . .
O5 C20 H20B 109.5 . .
H20A C20 H20B 109.5 . .
O5 C20 H20C 109.5 . .
H20A C20 H20C 109.5 . .
H20B C20 H20C 109.5 . .

loop_
_geom_bond_atom_site_label_1
_geom_bond_atom_site_label_2
_geom_bond_distance
_geom_bond_site_symmetry_2
Cu1 P1 2.2173(17) .
Cu1 O1 2.304(4) .
Cu1 I2 2.5739(8) .
Cu1 I1 2.6087(9) .
Cu1 K2 3.8119(15) 2_676
I1 K1 3.5729(15) 2_766
I1 K1 3.6502(16) .
I1 K2 3.7668(14) 1_655
I2 K2 3.5852(14) 2_676
I2 K2 3.6901(16) 1_655
P1 C1 1.823(6) .
P1 C13 1.823(6) .
P1 C7 1.853(7) .
K1 O2 2.610(5) .
K1 O3 2.721(5) 2_666
K1 O4 2.889(5) .
K1 O2 3.110(5) 2_666
K1 O4 3.290(5) 2_666
K1 C18 3.415(7) .
K1 S1 3.453(2) 2_666
K1 C17 3.487(7) .
K1 K1 3.975(3) 2_666
K1 K2 4.410(2) 2_666
K2 O3 2.729(4) .
K2 O1 2.751(4) 2_676
K2 O5 2.799(6) .
K2 O5 2.925(6) 2_676
K2 K2 4.207(3) 2_676
K2 K2 4.752(3) 2_576
S1 O2 1.449(4) .
S1 O1 1.456(4) .
S1 O3 1.462(4) .
S1 C12 1.777(7) .
O4 C19 1.427(9) .
O5 C20 1.433(9) .
C1 C6 1.402(9) .
C1 C2 1.411(9) .
C2 C3 1.389(9) .
C2 H2 0.9500 .
C3 C4 1.386(12) .
C3 H3 0.9500 .
C4 C5 1.383(11) .
C4 H4 0.9500 .
C5 C6 1.387(10) .
C5 H5 0.9500 .
C6 H6 0.9500 .
C7 C8 1.384(9) .
C7 C12 1.405(9) .
C8 C9 1.389(9) .
C8 H8 0.9500 .
C9 C10 1.372(9) .
C9 H9 0.9500 .
C10 C11 1.391(9) .
C10 H10 0.9500 .
C11 C12 1.390(9) .
C11 H11 0.9500 .
C13 C14 1.393(9) .
C13 C18 1.408(9) .
C14 C15 1.391(9) .
C14 H14 0.9500 .
C15 C16 1.373(10) .
C15 H15 0.9500 .
C16 C17 1.396(10) .
C16 H16 0.9500 .
C17 C18 1.378(9) .
C17 H17 0.9500 .
C18 H18 0.9500 .
C19 H19A 0.9800 .
C19 H19B 0.9800 .
C19 H19C 0.9800 .
C20 H20A 0.9800 .
C20 H20B 0.9800 .
C20 H20C 0.9800 .

loop_
_geom_torsion_atom_site_label_1
_geom_torsion_atom_site_label_2
_geom_torsion_atom_site_label_3
_geom_torsion_atom_site_label_4
_geom_torsion
_geom_torsion_site_symmetry_1
_geom_torsion_site_symmetry_4
O2 S1 O1 Cu1 44.3(3) . .
O3 S1 O1 Cu1 172.2(3) . .
C12 S1 O1 Cu1 -71.4(3) . .
K1 S1 O1 Cu1 118.40(19) 2_666 .
O2 S1 O1 K2 -118.4(4) . 2_676
O3 S1 O1 K2 9.5(5) . 2_676
C12 S1 O1 K2 126.0(4) . 2_676
K1 S1 O1 K2 -44.3(5) 2_666 2_676
O1 S1 O2 K1 35.7(10) . .
O3 S1 O2 K1 -91.6(10) . .
C12 S1 O2 K1 151.9(9) . .
K1 S1 O2 K1 -84.9(9) 2_666 .
O1 S1 O2 K1 120.6(2) . 2_666
O3 S1 O2 K1 -6.7(3) . 2_666
C12 S1 O2 K1 -123.2(2) . 2_666
O2 S1 O3 K1 8.1(3) . 2_666
O1 S1 O3 K1 -120.1(2) . 2_666
C12 S1 O3 K1 123.7(3) . 2_666
O2 S1 O3 K2 153.6(3) . .
O1 S1 O3 K2 25.4(5) . .
C12 S1 O3 K2 -90.7(4) . .
K1 S1 O3 K2 145.5(5) 2_666 .
C13 P1 C1 C6 -4.8(6) . .
C7 P1 C1 C6 -111.7(6) . .
Cu1 P1 C1 C6 124.1(5) . .
C13 P1 C1 C2 -179.7(5) . .
C7 P1 C1 C2 73.4(5) . .
Cu1 P1 C1 C2 -50.8(5) . .
C6 C1 C2 C3 1.3(10) . .
P1 C1 C2 C3 176.4(5) . .
C1 C2 C3 C4 -2.8(10) . .
C2 C3 C4 C5 1.8(11) . .
C3 C4 C5 C6 0.7(11) . .
C4 C5 C6 C1 -2.3(11) . .
C2 C1 C6 C5 1.3(10) . .
P1 C1 C6 C5 -173.6(6) . .
C1 P1 C7 C8 19.0(6) . .
C13 P1 C7 C8 -87.8(6) . .
Cu1 P1 C7 C8 143.8(5) . .
C1 P1 C7 C12 -160.6(6) . .
C13 P1 C7 C12 92.5(6) . .
Cu1 P1 C7 C12 -35.8(7) . .
C12 C7 C8 C9 -0.7(10) . .
P1 C7 C8 C9 179.7(5) . .
C7 C8 C9 C10 0.7(11) . .
C8 C9 C10 C11 -1.2(11) . .
C9 C10 C11 C12 1.8(10) . .
C10 C11 C12 C7 -1.8(11) . .
C10 C11 C12 S1 -179.7(5) . .
C8 C7 C12 C11 1.2(10) . .
P1 C7 C12 C11 -179.1(5) . .
C8 C7 C12 S1 179.0(5) . .
P1 C7 C12 S1 -1.4(9) . .
O2 S1 C12 C11 117.0(6) . .
O1 S1 C12 C11 -122.5(6) . .
O3 S1 C12 C11 -3.2(6) . .
K1 S1 C12 C11 47.7(7) 2_666 .
O2 S1 C12 C7 -60.8(7) . .
O1 S1 C12 C7 59.7(6) . .
O3 S1 C12 C7 179.0(6) . .
K1 S1 C12 C7 -130.1(5) 2_666 .
C1 P1 C13 C14 -85.3(6) . .
C7 P1 C13 C14 20.6(6) . .
Cu1 P1 C13 C14 147.1(5) . .
C1 P1 C13 C18 93.5(5) . .
C7 P1 C13 C18 -160.6(5) . .
Cu1 P1 C13 C18 -34.1(5) . .
C18 C13 C14 C15 0.4(9) . .
P1 C13 C14 C15 179.2(5) . .
C13 C14 C15 C16 0.0(10) . .
C14 C15 C16 C17 0.3(11) . .
C15 C16 C17 C18 -0.9(11) . .
C15 C16 C17 K1 76.5(7) . .
C16 C17 C18 C13 1.3(10) . .
K1 C17 C18 C13 -88.8(6) . .
C16 C17 C18 K1 90.0(6) . .
C14 C13 C18 C17 -1.0(9) . .
P1 C13 C18 C17 -179.9(5) . .
C14 C13 C18 K1 -83.0(5) . .
P1 C13 C18 K1 98.1(4) . .
